data_4503527
loop_
_publ_author_name
'Masci, Bernardo'
'Thu\'ery, Pierre'

_publ_section_title
;
 Pyrazinetetracarboxylic Acid as an Assembler Ligand in
 Uranyl&#x2212;Organic Frameworks
;
_journal_issue 5
_journal_name_full 'Crystal Growth &amp; Design'
_journal_page_first 1689
_journal_paper_doi 10.1021/cg701246j
_journal_volume 8
_journal_year 2008
_chemical_formula_sum 'C16 H12 N4 O22 Rb2 U'
_chemical_formula_weight 1021.27
_space_group_IT_number 2
_symmetry_cell_setting triclinic
_symmetry_space_group_name_Hall '-P 1'
_symmetry_space_group_name_H-M 'P -1'
_atom_sites_solution_hydrogens geom
_atom_sites_solution_primary heavy
_atom_sites_solution_secondary difmap
_audit_creation_method SHELXL-97
_cell_angle_alpha 109.559(4)
_cell_angle_beta 107.331(4)
_cell_angle_gamma 90.071(3)
_cell_formula_units_Z 1
_cell_length_a 8.0501(5)
_cell_length_b 8.7608(6)
_cell_length_c 10.3486(5)
_cell_measurement_reflns_used 31961
_cell_measurement_temperature 100(2)
_cell_measurement_theta_max 25.68
_cell_measurement_theta_min 3.43
_cell_volume 652.35(7)
_computing_cell_refinement 'HKL2000 (Otwinowski & Minor, 1997)'
_computing_data_collection 'COLLECT (Hooft, 1998)'
_computing_data_reduction 'HKL2000 (Otwinowski & Minor, 1997)'
_computing_molecular_graphics 'SHELXTL (Sheldrick, 1999)'
_computing_publication_material 'SHELXTL (Sheldrick, 1999); PLATON (Spek, 2003)'
_computing_structure_refinement 'SHELXL-97 (Sheldrick, 1997)'
_computing_structure_solution 'SHELXS-97 (Sheldrick, 1997)'
_diffrn_ambient_temperature 100(2)
_diffrn_measured_fraction_theta_full 0.997
_diffrn_measured_fraction_theta_max 0.997
_diffrn_measurement_device_type 'Nonius Kappa-CCD area-detector diffractometer'
_diffrn_measurement_method 'two \f and eight \w scans with 2\% steps'
_diffrn_radiation_monochromator graphite
_diffrn_radiation_source 'fine-focus sealed tube'
_diffrn_radiation_type MoK\a
_diffrn_radiation_wavelength 0.71073
_diffrn_reflns_av_R_equivalents 0.0454
_diffrn_reflns_av_sigmaI/netI 0.0465
_diffrn_reflns_limit_h_max 9
_diffrn_reflns_limit_h_min 0
_diffrn_reflns_limit_k_max 10
_diffrn_reflns_limit_k_min -10
_diffrn_reflns_limit_l_max 11
_diffrn_reflns_limit_l_min -12
_diffrn_reflns_number 31961
_diffrn_reflns_theta_full 25.68
_diffrn_reflns_theta_max 25.68
_diffrn_reflns_theta_min 3.43
_diffrn_standards_decay_% 0
_diffrn_standards_interval_time 0
_diffrn_standards_number 0
_exptl_absorpt_coefficient_mu 10.038
_exptl_absorpt_correction_T_max 0.448
_exptl_absorpt_correction_T_min 0.274
_exptl_absorpt_correction_type multi-scan
_exptl_absorpt_process_details 'SCALEPACK (Otwinowski & Minor, 1997)'
_exptl_crystal_colour 'translucent light yellow'
_exptl_crystal_density_diffrn 2.600
_exptl_crystal_density_method 'not measured'
_exptl_crystal_description irregular
_exptl_crystal_F_000 478
_exptl_crystal_size_max 0.15
_exptl_crystal_size_mid 0.13
_exptl_crystal_size_min 0.08
_refine_diff_density_max 0.844
_refine_diff_density_min -1.904
_refine_diff_density_rms 0.214
_refine_ls_extinction_coef 0.0251(17)
_refine_ls_extinction_expression Fc^*^=kFc[1+0.001xFc^2^\l^3^/sin(2\q)]^-1/4^
_refine_ls_extinction_method SHELXL
_refine_ls_goodness_of_fit_ref 1.137
_refine_ls_hydrogen_treatment constr
_refine_ls_matrix_type full
_refine_ls_number_parameters 206
_refine_ls_number_reflns 2477
_refine_ls_number_restraints 0
_refine_ls_restrained_S_all 1.137
_refine_ls_R_factor_all 0.0310
_refine_ls_R_factor_gt 0.0310
_refine_ls_shift/su_max 0.000
_refine_ls_shift/su_mean 0.000
_refine_ls_structure_factor_coef Fsqd
_refine_ls_weighting_details 'calc w=1/[\s^2^(Fo^2^)+(0.0483P)^2^+5.6272P] where P=(Fo^2^+2Fc^2^)/3'
_refine_ls_weighting_scheme calc
_refine_ls_wR_factor_gt 0.0887
_refine_ls_wR_factor_ref 0.0887
_reflns_number_gt 2476
_reflns_number_total 2477
_reflns_threshold_expression >2sigma(I)
_cod_data_source_file cg701246j.cif
_cod_data_source_block 6
_cod_database_code 4503527

loop_
_symmetry_equiv_pos_as_xyz
'x, y, z'
'-x, -y, -z'

loop_
_atom_site_label
_atom_site_type_symbol
_atom_site_fract_x
_atom_site_fract_y
_atom_site_fract_z
_atom_site_U_iso_or_equiv
_atom_site_adp_type
_atom_site_occupancy
_atom_site_symmetry_multiplicity
_atom_site_calc_flag
_atom_site_refinement_flags
U U 0.5000 0.5000 0.5000 0.01313(17) Uani 1 2 d S
Rb Rb 0.56068(10) 0.76738(9) 0.98828(7) 0.0316(2) Uani 1 1 d .
O1 O 0.4242(6) 0.7212(5) 0.6853(5) 0.0187(9) Uani 1 1 d .
O2 O 0.2933(6) 0.9384(5) 0.7743(5) 0.0179(9) Uani 1 1 d .
O3 O 0.3729(6) 0.4786(5) 0.2455(4) 0.0162(9) Uani 1 1 d .
O4 O 0.2879(6) 0.5741(5) 0.0635(5) 0.0178(9) Uani 1 1 d .
O5 O 0.2770(6) 0.9465(6) 0.0793(5) 0.0205(9) Uani 1 1 d .
O6 O 0.0125(6) 0.8217(5) 0.0404(5) 0.0175(9) Uani 1 1 d .
H6 H 0.0077 0.8094 -0.0562 0.021 Uiso 1 1 d R
O7 O 0.3607(6) 1.2357(5) 0.7277(5) 0.0175(9) Uani 1 1 d .
O8 O 0.0807(6) 1.2129(5) 0.5899(5) 0.0175(9) Uani 1 1 d .
H8 H 0.0889 1.3137 0.6705 0.021 Uiso 1 1 d R
O9 O 0.3051(6) 0.3857(5) 0.4755(5) 0.0185(9) Uani 1 1 d .
O11 O 0.0483(6) 1.4685(5) 0.7845(5) 0.0209(9) Uani 1 1 d .
H11A H 0.1255 1.4976 0.8741 0.025 Uiso 1 1 d R
H11B H 0.0211 1.5543 0.7683 0.025 Uiso 1 1 d R
N1 N 0.3401(6) 0.7437(6) 0.4346(5) 0.0134(10) Uani 1 1 d .
N2 N 0.2090(6) 1.0117(6) 0.3708(5) 0.0143(10) Uani 1 1 d .
C1 C 0.3180(7) 0.8755(7) 0.5388(6) 0.0141(11) Uani 1 1 d .
C2 C 0.2937(7) 0.7418(7) 0.2995(6) 0.0137(11) Uani 1 1 d .
C3 C 0.2262(7) 0.8773(7) 0.2685(6) 0.0136(11) Uani 1 1 d .
C4 C 0.2549(7) 1.0106(7) 0.5071(6) 0.0136(11) Uani 1 1 d .
C5 C 0.3487(8) 0.8464(7) 0.6798(6) 0.0151(12) Uani 1 1 d .
C6 C 0.3186(8) 0.5861(7) 0.1916(6) 0.0145(11) Uani 1 1 d .
C7 C 0.1752(8) 0.8845(7) 0.1177(6) 0.0143(11) Uani 1 1 d .
C8 C 0.2369(8) 1.1658(7) 0.6215(6) 0.0136(11) Uani 1 1 d .
O10 O 0.0003(6) 0.7819(5) -0.2224(5) 0.0185(9) Uani 1 1 d .
H10A H 0.0861 0.8434 -0.2192 0.022 Uiso 1 1 d R
H10B H -0.0911 0.7958 -0.2970 0.022 Uiso 1 1 d R

loop_
_atom_site_aniso_label
_atom_site_aniso_U_11
_atom_site_aniso_U_22
_atom_site_aniso_U_33
_atom_site_aniso_U_23
_atom_site_aniso_U_13
_atom_site_aniso_U_12
U 0.0151(2) 0.0120(2) 0.0118(2) 0.00476(12) 0.00300(12) 0.00195(11)
Rb 0.0393(4) 0.0304(4) 0.0238(4) 0.0085(3) 0.0094(3) 0.0088(3)
O1 0.029(2) 0.017(2) 0.012(2) 0.0072(17) 0.0072(18) 0.0114(18)
O2 0.023(2) 0.017(2) 0.014(2) 0.0044(17) 0.0083(17) 0.0026(17)
O3 0.022(2) 0.013(2) 0.013(2) 0.0046(16) 0.0033(17) 0.0057(16)
O4 0.020(2) 0.020(2) 0.011(2) 0.0039(17) 0.0028(17) 0.0030(17)
O5 0.023(2) 0.023(2) 0.017(2) 0.0093(18) 0.0069(18) 0.0040(18)
O6 0.018(2) 0.020(2) 0.013(2) 0.0062(17) 0.0029(17) 0.0035(17)
O7 0.019(2) 0.018(2) 0.014(2) 0.0052(17) 0.0024(17) 0.0022(17)
O8 0.017(2) 0.016(2) 0.016(2) 0.0033(17) 0.0040(17) 0.0026(16)
O9 0.020(2) 0.019(2) 0.017(2) 0.0079(17) 0.0040(17) 0.0011(17)
O11 0.022(2) 0.017(2) 0.018(2) 0.0022(18) 0.0029(18) 0.0052(17)
N1 0.013(2) 0.013(2) 0.013(2) 0.0047(19) 0.0037(19) 0.0021(18)
N2 0.015(2) 0.015(2) 0.013(2) 0.006(2) 0.0039(19) 0.0011(19)
C1 0.012(3) 0.018(3) 0.009(3) 0.002(2) 0.002(2) 0.002(2)
C2 0.014(3) 0.016(3) 0.011(3) 0.005(2) 0.004(2) 0.001(2)
C3 0.013(3) 0.015(3) 0.013(3) 0.006(2) 0.003(2) 0.001(2)
C4 0.014(3) 0.013(3) 0.011(3) 0.002(2) 0.002(2) -0.002(2)
C5 0.017(3) 0.016(3) 0.011(3) 0.005(2) 0.002(2) 0.000(2)
C6 0.012(3) 0.016(3) 0.013(3) 0.004(2) 0.004(2) 0.002(2)
C7 0.019(3) 0.010(3) 0.012(3) 0.003(2) 0.005(2) 0.005(2)
C8 0.017(3) 0.014(3) 0.012(3) 0.007(2) 0.005(2) 0.002(2)
O10 0.018(2) 0.020(2) 0.016(2) 0.0066(17) 0.0022(17) 0.0013(17)

loop_
_atom_type_symbol
_atom_type_description
_atom_type_scat_dispersion_real
_atom_type_scat_dispersion_imag
_atom_type_scat_source
C C 0.0033 0.0016 'International Tables Vol C Tables 4.2.6.8 and 6.1.1.4'
H H 0.0000 0.0000 'International Tables Vol C Tables 4.2.6.8 and 6.1.1.4'
O O 0.0106 0.0060 'International Tables Vol C Tables 4.2.6.8 and 6.1.1.4'
Rb Rb -0.9393 2.9676 'International Tables Vol C Tables 4.2.6.8 and 6.1.1.4'
U U -9.6767 9.6646 'International Tables Vol C Tables 4.2.6.8 and 6.1.1.4'
N N 0.0061 0.0033 'International Tables Vol C Tables 4.2.6.8 and 6.1.1.4'

loop_
_geom_angle_atom_site_label_1
_geom_angle_atom_site_label_2
_geom_angle_atom_site_label_3
_geom_angle
_geom_angle_site_symmetry_1
_geom_angle_site_symmetry_3
O9 U O9 180.0 . 2_666
O9 U O1 87.46(18) . .
O9 U O1 92.54(18) 2_666 .
O9 U O1 92.54(18) . 2_666
O9 U O1 87.46(18) 2_666 2_666
O1 U O1 180.0 . 2_666
O9 U O3 86.66(17) . .
O9 U O3 93.34(17) 2_666 .
O1 U O3 118.14(14) . .
O1 U O3 61.86(14) 2_666 .
O9 U O3 93.34(17) . 2_666
O9 U O3 86.66(17) 2_666 2_666
O1 U O3 61.86(14) . 2_666
O1 U O3 118.14(14) 2_666 2_666
O3 U O3 180.000(1) . 2_666
O9 U N1 94.90(17) . .
O9 U N1 85.10(17) 2_666 .
O1 U N1 59.65(14) . .
O1 U N1 120.35(14) 2_666 .
O3 U N1 59.66(14) . .
O3 U N1 120.34(14) 2_666 .
O9 U N1 85.10(17) . 2_666
O9 U N1 94.90(17) 2_666 2_666
O1 U N1 120.35(14) . 2_666
O1 U N1 59.65(14) 2_666 2_666
O3 U N1 120.34(14) . 2_666
O3 U N1 59.66(14) 2_666 2_666
N1 U N1 180.000(1) . 2_666
O7 Rb O3 125.21(13) 2_677 2_666
O7 Rb O2 61.10(13) 2_677 2_677
O3 Rb O2 144.18(13) 2_666 2_677
O7 Rb O1 168.48(14) 2_677 .
O3 Rb O1 52.45(12) 2_666 .
O2 Rb O1 128.41(13) 2_677 .
O7 Rb O5 79.28(12) 2_677 1_556
O3 Rb O5 142.78(13) 2_666 1_556
O2 Rb O5 69.85(13) 2_677 1_556
O1 Rb O5 97.55(12) . 1_556
O7 Rb O4 81.96(12) 2_677 2_666
O3 Rb O4 43.28(11) 2_666 2_666
O2 Rb O4 126.60(12) 2_677 2_666
O1 Rb O4 94.41(11) . 2_666
O5 Rb O4 142.38(12) 1_556 2_666
O7 Rb O4 60.84(12) 2_677 1_556
O3 Rb O4 102.30(12) 2_666 1_556
O2 Rb O4 109.09(12) 2_677 1_556
O1 Rb O4 107.82(12) . 1_556
O5 Rb O4 62.69(12) 1_556 1_556
O4 Rb O4 79.70(12) 2_666 1_556
O7 Rb O5 122.03(12) 2_677 2_676
O3 Rb O5 92.71(12) 2_666 2_676
O2 Rb O5 63.14(12) 2_677 2_676
O1 Rb O5 69.14(12) . 2_676
O5 Rb O5 95.86(12) 1_556 2_676
O4 Rb O5 121.71(12) 2_666 2_676
O4 Rb O5 158.19(11) 1_556 2_676
O7 Rb O2 138.78(12) 2_677 .
O3 Rb O2 93.69(11) 2_666 .
O2 Rb O2 96.48(11) 2_677 .
O1 Rb O2 41.24(11) . .
O5 Rb O2 59.98(11) 1_556 .
O4 Rb O2 134.44(11) 2_666 .
O4 Rb O2 101.51(11) 1_556 .
O5 Rb O2 61.34(11) 2_676 .
O7 Rb O6 89.28(11) 2_677 1_656
O3 Rb O6 72.95(11) 2_666 1_656
O2 Rb O6 71.92(11) 2_677 1_656
O1 Rb O6 99.84(12) . 1_656
O5 Rb O6 140.96(12) 1_556 1_656
O4 Rb O6 70.40(11) 2_666 1_656
O4 Rb O6 140.49(11) 1_556 1_656
O5 Rb O6 59.16(11) 2_676 1_656
O2 Rb O6 117.81(11) . 1_656
C6 Rb O6 71.28(12) 2_666 1_656
C5 Rb O6 106.74(12) . 1_656
C5 O1 U 131.6(4) . .
C5 O1 Rb 105.3(3) . .
U O1 Rb 122.27(16) . .
C5 O2 Rb 133.6(4) . 2_677
C5 O2 Rb 83.9(3) . .
Rb O2 Rb 83.52(11) 2_677 .
C6 O3 U 130.5(4) . .
C6 O3 Rb 102.6(4) . 2_666
U O3 Rb 123.42(16) . 2_666
C6 O4 Rb 87.3(3) . 2_666
C6 O4 Rb 117.8(4) . 1_554
Rb O4 Rb 100.30(12) 2_666 1_554
C7 O5 Rb 121.0(4) . 1_554
C7 O5 Rb 154.8(4) . 2_676
Rb O5 Rb 84.14(11) 1_554 2_676
C7 O6 Rb 153.4(4) . 1_454
C8 O7 Rb 129.3(4) . 2_677
C2 N1 C1 119.0(5) . .
C2 N1 U 120.0(4) . .
C1 N1 U 120.7(4) . .
C3 N2 C4 117.0(5) . .
N1 C1 C4 120.5(5) . .
N1 C1 C5 112.0(5) . .
C4 C1 C5 127.1(5) . .
N1 C2 C3 119.8(5) . .
N1 C2 C6 114.3(5) . .
C3 C2 C6 125.9(5) . .
N2 C3 C2 122.3(5) . .
N2 C3 C7 115.3(5) . .
C2 C3 C7 122.3(5) . .
N2 C4 C1 121.3(5) . .
N2 C4 C8 115.9(5) . .
C1 C4 C8 122.9(5) . .
O2 C5 O1 126.2(6) . .
O2 C5 C1 119.5(5) . .
O1 C5 C1 114.2(5) . .
O4 C6 O3 126.5(6) . .
O4 C6 C2 119.7(5) . .
O3 C6 C2 113.7(5) . .
O5 C7 O6 126.2(6) . .
O5 C7 C3 121.0(5) . .
O6 C7 C3 112.8(5) . .
O7 C8 O8 126.2(6) . .
O7 C8 C4 120.8(5) . .
O8 C8 C4 113.0(5) . .

loop_
_geom_bond_atom_site_label_1
_geom_bond_atom_site_label_2
_geom_bond_distance
_geom_bond_site_symmetry_2
U O9 1.765(4) .
U O9 1.765(4) 2_666
U O1 2.453(4) .
U O1 2.453(4) 2_666
U O3 2.466(4) .
U O3 2.466(4) 2_666
U N1 2.670(5) .
U N1 2.670(5) 2_666
Rb O7 2.826(4) 2_677
Rb O3 2.840(4) 2_666
Rb O2 2.845(4) 2_677
Rb O1 2.880(4) .
Rb O5 2.978(5) 1_556
Rb O4 3.170(4) 2_666
Rb O4 3.191(5) 1_556
Rb O5 3.192(5) 2_676
Rb O2 3.342(4) .
Rb O6 3.521(4) 1_656
O1 C5 1.265(8) .
O2 C5 1.240(8) .
O2 Rb 2.845(4) 2_677
O3 C6 1.264(8) .
O3 Rb 2.840(4) 2_666
O4 C6 1.241(8) .
O4 Rb 3.170(4) 2_666
O4 Rb 3.192(5) 1_554
O5 C7 1.209(8) .
O5 Rb 2.978(5) 1_554
O5 Rb 3.192(5) 2_676
O6 C7 1.318(8) .
O6 Rb 3.522(4) 1_454
O7 C8 1.213(8) .
O7 Rb 2.826(4) 2_677
O8 C8 1.305(7) .
N1 C2 1.329(8) .
N1 C1 1.345(8) .
N2 C3 1.333(8) .
N2 C4 1.351(8) .
C1 C4 1.389(8) .
C1 C5 1.513(8) .
C2 C3 1.400(8) .
C2 C6 1.504(8) .
C3 C7 1.514(8) .
C4 C8 1.516(8) .

loop_
_geom_hbond_atom_site_label_D
_geom_hbond_atom_site_label_H
_geom_hbond_atom_site_label_A
_geom_hbond_distance_DH
_geom_hbond_distance_HA
_geom_hbond_distance_DA
_geom_hbond_angle_DHA
_geom_hbond_site_symmetry_A
O6 H6 O10 0.96 1.64 2.596(6) 178.1 .
O8 H8 O11 0.98 1.58 2.536(6) 165.0 .
O10 H10A O2 0.86 1.89 2.741(6) 168.4 1_554
O10 H10B N2 0.94 2.18 2.965(7) 140.5 2_575
O11 H11A O4 0.90 1.90 2.793(6) 176.0 1_566
O11 H11B O10 0.84 1.97 2.795(6) 165.9 1_566
